data_1542383
loop_
_publ_author_name
'Li, Chuang-Jun'
'Ma, Jie'
'Sun, Hua'
'Zhang, Dan'
'Zhang, Dong-Ming'

_publ_section_title
;
 Guajavadimer A, a Dimeric Caryophyllene-Derived Meroterpenoid with a New
 Carbon Skeleton from the Leaves of Psidium guajava.
;
_journal_issue 2
_journal_name_full 'Organic letters'
_journal_page_first 168
_journal_page_last 171
_journal_paper_doi 10.1021/acs.orglett.5b03117
_journal_volume 18
_journal_year 2016
_chemical_absolute_configuration ad
_chemical_formula_moiety 'C H Cl3, C61 H70 O8'
_chemical_formula_sum 'C62 H71 Cl3 O8'
_chemical_formula_weight 1050.54
_chemical_name_systematic
;
 ? 
;
_space_group_crystal_system orthorhombic
_space_group_IT_number 19
_space_group_name_Hall 'P 2ac 2ab'
_space_group_name_H-M_alt 'P 21 21 21'
_symmetry_space_group_name_Hall 'P 2ac 2ab'
_symmetry_space_group_name_H-M 'P 21 21 21'
_atom_sites_solution_hydrogens geom
_atom_sites_solution_primary direct
_atom_sites_solution_secondary difmap
_audit_creation_date 2015-10-12
_audit_creation_method
;
Olex2 1.2-beta
(compiled 2015.09.30 svn.r3233 for OlexSys, GUI svn.r5103)
;
_cell_angle_alpha 90.00
_cell_angle_beta 90.00
_cell_angle_gamma 90.00
_cell_formula_units_Z 4
_cell_length_a 10.3434(4)
_cell_length_b 17.0470(8)
_cell_length_c 30.5673(13)
_cell_measurement_reflns_used 7957
_cell_measurement_temperature 100.9
_cell_measurement_theta_max 71.0633
_cell_measurement_theta_min 2.9650
_cell_volume 5389.7(4)
_computing_cell_refinement
;
CrysAlisPro, Agilent Technologies,
Version 1.171.35.11 (release 16-05-2011 CrysAlis171 .NET)
(compiled May 16 2011,17:55:39)
;
_computing_data_collection
;
CrysAlisPro, Agilent Technologies,
Version 1.171.35.11 (release 16-05-2011 CrysAlis171 .NET)
(compiled May 16 2011,17:55:39)
;
_computing_data_reduction
;
CrysAlisPro, Agilent Technologies,
Version 1.171.35.11 (release 16-05-2011 CrysAlis171 .NET)
(compiled May 16 2011,17:55:39)
;
_computing_molecular_graphics 'Olex2 (Dolomanov et al., 2009)'
_computing_publication_material 'Olex2 (Dolomanov et al., 2009)'
_computing_structure_refinement 'XL (Sheldrick, 2008)'
_computing_structure_solution 'XS (Sheldrick, 2008)'
_diffrn_ambient_temperature 100.9
_diffrn_detector_area_resol_mean 16.0971
_diffrn_measured_fraction_theta_full 0.990
_diffrn_measured_fraction_theta_max 0.990
_diffrn_measurement_details
;
  1 omega  -54.00    6.00   1.0000    1.5000
omega____ theta____ kappa____ phi______ frames
    -       -8.5000  111.0000 -120.0000 60

  2 omega  -39.00  -12.00   1.0000    1.5000
omega____ theta____ kappa____ phi______ frames
    -       -8.5000  111.0000  -60.0000 27

  3 omega   10.00   37.00   1.0000    1.5000
omega____ theta____ kappa____ phi______ frames
    -       -8.5000   45.0000  -90.0000 27

  4 omega   18.00  106.00   1.0000    1.5000
omega____ theta____ kappa____ phi______ frames
    -       36.7919   37.0000  120.0000 88

  5 omega    3.00   29.00   1.0000    1.5000
omega____ theta____ kappa____ phi______ frames
    -       36.7919  -92.0000   -5.0000 26

  6 omega  -27.00   55.00   1.0000    1.5000
omega____ theta____ kappa____ phi______ frames
    -       36.7919  -37.0000  150.0000 82

  7 omega  -32.00   48.00   1.0000    1.5000
omega____ theta____ kappa____ phi______ frames
    -       36.7919  -37.0000  -60.0000 80

  8 omega   63.00   97.00   1.0000    4.0000
omega____ theta____ kappa____ phi______ frames
    -      108.0000  -45.0000  -30.0000 34

  9 omega   39.00  177.00   1.0000    4.0000
omega____ theta____ kappa____ phi______ frames
    -      108.0000    0.0000   30.0000 138

 10 omega   46.00   73.00   1.0000    4.0000
omega____ theta____ kappa____ phi______ frames
    -      108.0000  -45.0000   90.0000 27

 11 omega   45.00   84.00   1.0000    4.0000
omega____ theta____ kappa____ phi______ frames
    -      108.0000  -45.0000  150.0000 39

 12 omega   42.00   90.00   1.0000    4.0000
omega____ theta____ kappa____ phi______ frames
    -      108.0000  -45.0000 -120.0000 48

 13 omega  102.00  128.00   1.0000    4.0000
omega____ theta____ kappa____ phi______ frames
    -      108.0000   45.0000 -120.0000 26

 14 omega   40.00   75.00   1.0000    4.0000
omega____ theta____ kappa____ phi______ frames
    -      108.0000  -45.0000  120.0000 35

 15 omega   56.00  144.00   1.0000    4.0000
omega____ theta____ kappa____ phi______ frames
    -      108.0000  -15.0000  150.0000 88
;
_diffrn_measurement_device_type 'Xcalibur, Eos, Gemini'
_diffrn_measurement_method '\w scans'
_diffrn_orient_matrix_UB_11 -0.1050606000
_diffrn_orient_matrix_UB_12 -0.0365220000
_diffrn_orient_matrix_UB_13 -0.0293426000
_diffrn_orient_matrix_UB_21 0.0304683000
_diffrn_orient_matrix_UB_22 0.0605695000
_diffrn_orient_matrix_UB_23 -0.0358727000
_diffrn_orient_matrix_UB_31 0.1012038000
_diffrn_orient_matrix_UB_32 -0.0562629000
_diffrn_orient_matrix_UB_33 -0.0196309000
_diffrn_radiation_monochromator graphite
_diffrn_radiation_type CuK\a
_diffrn_radiation_wavelength 1.54184
_diffrn_reflns_av_R_equivalents 0.0286
_diffrn_reflns_av_unetI/netI 0.0441
_diffrn_reflns_limit_h_max 12
_diffrn_reflns_limit_h_min -8
_diffrn_reflns_limit_k_max 18
_diffrn_reflns_limit_k_min -20
_diffrn_reflns_limit_l_max 35
_diffrn_reflns_limit_l_min -37
_diffrn_reflns_number 19407
_diffrn_reflns_theta_full 71.23
_diffrn_reflns_theta_max 71.23
_diffrn_reflns_theta_min 2.97
_diffrn_source 'Enhance (Cu) X-ray Source'
_exptl_absorpt_coefficient_mu 1.987
_exptl_absorpt_correction_T_max 1.00000
_exptl_absorpt_correction_T_min 0.93645
_exptl_absorpt_correction_type multi-scan
_exptl_absorpt_process_details
;
CrysAlisPro, Agilent Technologies,
Version 1.171.35.11 (release 16-05-2011 CrysAlis171 .NET)
(compiled May 16 2011,17:55:39)
Empirical absorption correction using spherical harmonics,
 implemented in SCALE3 ABSPACK scaling algorithm.
;
_exptl_crystal_colour colorless
_exptl_crystal_density_diffrn 1.295
_exptl_crystal_density_method 'not measured'
_exptl_crystal_description needle
_exptl_crystal_F_000 2232
_exptl_crystal_size_max 0.5
_exptl_crystal_size_mid 0.45
_exptl_crystal_size_min 0.4
_refine_diff_density_max 0.506
_refine_diff_density_min -0.498
_refine_diff_density_rms 0.057
_refine_ls_abs_structure_details 'Flack H D (1983), Acta Cryst. A39, 876-881'
_refine_ls_abs_structure_Flack 0.013(15)
_refine_ls_extinction_method none
_refine_ls_goodness_of_fit_ref 1.036
_refine_ls_hydrogen_treatment constr
_refine_ls_matrix_type full
_refine_ls_number_parameters 668
_refine_ls_number_reflns 10218
_refine_ls_number_restraints 0
_refine_ls_restrained_S_all 1.036
_refine_ls_R_factor_all 0.0512
_refine_ls_R_factor_gt 0.0480
_refine_ls_shift/su_max 0.023
_refine_ls_shift/su_mean 0.003
_refine_ls_structure_factor_coef Fsqd
_refine_ls_weighting_details 'calc w=1/[\s^2^(Fo^2^)+(0.0750P)^2^+2.0043P] where P=(Fo^2^+2Fc^2^)/3'
_refine_ls_weighting_scheme calc
_refine_ls_wR_factor_gt 0.1283
_refine_ls_wR_factor_ref 0.1314
_reflns_number_gt 9595
_reflns_number_total 10218
_reflns_threshold_expression >2sigma(I)
_cod_data_source_file ol5b03117_si_001.cif
_cod_data_source_block exp_2551
_cod_original_cell_volume 5389.8(4)
_cod_database_code 1542383
_reflns_odcompleteness_completeness 99.91
_reflns_odcompleteness_iscentric 1
_reflns_odcompleteness_theta 66.97
_olex2_refinement_description
;
1. Fixed Uiso
 At 1.2 times of:
  All C(H) groups, All C(H,H) groups
 At 1.5 times of:
  All C(H,H,H) groups, All O(H) groups
2.a Ternary CH refined with riding coordinates:
 C1"'(H1"'), C5A(H5A), C7(H7), C1A(H1A), C9(H9), C9B(H9B), C5B(H5B), C9A(H9A),
 C1B(H1B), C2'(H2')
2.b Secondary CH2 refined with riding coordinates:
 C6A(H6AA,H6AB), C6B(H6BA,H6BB), C7A(H7AA,H7AB), C10A(H10A,H10B), C3A(H3AA,
 H3AB), C2A(H2AA,H2AB), C10B(H10C,H10D), C3'(H3'A,H3'B), C3B(H3BA,H3BB),
 C7B(H7BA,H7BB), C2B(H2BA,H2BB)
2.c Aromatic/amide H refined with riding coordinates:
 C12(H12), C8(H8A), C15(H15), C14(H14), C16'(H16'), C13(H13), C11(H11),
 C14'(H14'), C15'(H15'), C12'(H12'), C13'(H13')
2.d X=CH2 refined with riding coordinates:
 C12A(H12A,H12B), C12B(H12C,H12D)
2.e Idealised Me refined as rotating group:
 C17'(H17A,H17B,H17C), C14B(H14A,H14B,H14C), C15B(H15A,H15B,H15C), C13B(H13A,
 H13B,H13C), C15A(H15D,H15E,H15F), C14A(H14D,H14E,H14F), C13A(H13D,H13E,H13F)
2.f Idealised tetrahedral OH refined as rotating group:
 O8(H8), O5(H5), O3(H3)
;
_olex2_submission_special_instructions 'No special instructions were received'

loop_
_space_group_symop_id
_space_group_symop_operation_xyz
1 'x, y, z'
2 '-x+1/2, -y, z+1/2'
3 'x+1/2, -y+1/2, -z'
4 '-x, y+1/2, -z+1/2'

loop_
_atom_site_label
_atom_site_type_symbol
_atom_site_fract_x
_atom_site_fract_y
_atom_site_fract_z
_atom_site_U_iso_or_equiv
_atom_site_adp_type
_atom_site_occupancy
_atom_site_calc_flag
_atom_site_refinement_flags_posn
Cl1 Cl -0.11170(11) -0.46338(6) -0.01127(3) 0.0581(3) Uani 1 d .
Cl2 Cl -0.28973(13) -0.33543(9) -0.01687(4) 0.0786(3) Uani 1 d .
Cl3 Cl -0.02573(15) -0.30745(8) 0.00936(4) 0.0811(4) Uani 1 d .
C1"' C -0.1283(4) -0.3636(2) -0.02387(11) 0.0475(9) Uani 1 d .
H1"' H -0.1040 -0.3555 -0.0545 0.057 Uiso 1 calc R
O7 O -0.61387(16) -0.46538(10) -0.14079(5) 0.0186(3) Uani 1 d .
O8 O -0.38307(16) -0.69813(9) -0.12337(6) 0.0207(4) Uani 1 d .
H8 H -0.3102 -0.7164 -0.1207 0.031 Uiso 1 calc GR
O1 O 0.14545(17) -0.79826(9) -0.23928(5) 0.0187(3) Uani 1 d .
O5 O -0.15374(16) -0.45567(9) -0.12106(6) 0.0198(3) Uani 1 d .
H5 H -0.1688 -0.4089 -0.1248 0.030 Uiso 1 calc GR
O3 O 0.02377(19) -0.55155(10) -0.17687(6) 0.0242(4) Uani 1 d .
H3 H 0.0738 -0.5361 -0.1958 0.036 Uiso 1 calc GR
O4 O -0.16802(15) -0.78692(9) -0.12708(5) 0.0151(3) Uani 1 d .
C9' C -0.4957(2) -0.58264(14) -0.13388(7) 0.0163(5) Uani 1 d .
C5' C -0.3817(2) -0.45756(14) -0.13224(7) 0.0162(4) Uani 1 d .
O6 O -0.28605(18) -0.33211(10) -0.13804(7) 0.0263(4) Uani 1 d .
O2 O 0.1887(2) -0.55991(10) -0.24053(6) 0.0280(4) Uani 1 d .
C8' C -0.3755(2) -0.61925(14) -0.12692(8) 0.0174(5) Uani 1 d .
C10' C -0.4964(2) -0.50174(13) -0.13572(7) 0.0158(5) Uani 1 d .
C8A C 0.3122(2) -1.00888(15) -0.12987(8) 0.0200(5) Uani 1 d .
C6A C 0.2098(2) -0.87279(14) -0.13574(8) 0.0184(5) Uani 1 d .
H6AA H 0.1468 -0.8772 -0.1124 0.022 Uiso 1 calc R
H6AB H 0.2339 -0.8180 -0.1382 0.022 Uiso 1 calc R
C6' C -0.2634(2) -0.49683(13) -0.12540(7) 0.0154(4) Uani 1 d .
C7' C -0.2582(2) -0.57875(13) -0.12219(7) 0.0166(5) Uani 1 d .
C5A C 0.1467(2) -0.89924(13) -0.17893(7) 0.0149(4) Uani 1 d .
H5A H 0.1531 -0.9566 -0.1796 0.018 Uiso 1 calc R
C7 C 0.0001(2) -0.87951(13) -0.18211(7) 0.0136(4) Uani 1 d .
H7 H -0.0309 -0.8982 -0.2106 0.016 Uiso 1 calc R
C12 C 0.0106(3) -0.72202(16) -0.01254(10) 0.0305(6) Uani 1 d .
H12 H 0.0852 -0.7494 -0.0051 0.037 Uiso 1 calc R
C1A C 0.2913(2) -1.05561(13) -0.21533(7) 0.0164(4) Uani 1 d .
H1A H 0.2000 -1.0653 -0.2086 0.020 Uiso 1 calc R
C6 C 0.0130(2) -0.63007(14) -0.17930(8) 0.0180(5) Uani 1 d .
C9 C -0.1275(2) -0.61710(13) -0.11274(8) 0.0164(5) Uani 1 d .
H9 H -0.0683 -0.5724 -0.1108 0.020 Uiso 1 calc R
C4B C -0.2088(2) -0.86706(13) -0.14101(7) 0.0148(4) Uani 1 d .
C9B C -0.2298(2) -1.04442(14) -0.05308(8) 0.0208(5) Uani 1 d .
H9B H -0.3218 -1.0433 -0.0455 0.025 Uiso 1 calc R
C2 C -0.0817(2) -0.74885(13) -0.15336(8) 0.0149(4) Uani 1 d .
C4 C 0.0750(2) -0.75448(14) -0.21079(8) 0.0169(5) Uani 1 d .
C6B C -0.1091(3) -1.00443(13) -0.15855(8) 0.0184(5) Uani 1 d .
H6BA H -0.1965 -1.0083 -0.1698 0.022 Uiso 1 calc R
H6BB H -0.0513 -1.0174 -0.1825 0.022 Uiso 1 calc R
C5B C -0.0851(2) -0.91719(13) -0.14658(8) 0.0148(4) Uani 1 d .
H5B H -0.0372 -0.9157 -0.1189 0.018 Uiso 1 calc R
C17' C -0.6176(2) -0.63041(14) -0.13704(8) 0.0199(5) Uani 1 d .
H17A H -0.6253 -0.6632 -0.1116 0.030 Uiso 1 calc GR
H17B H -0.6144 -0.6626 -0.1628 0.030 Uiso 1 calc GR
H17C H -0.6908 -0.5959 -0.1387 0.030 Uiso 1 calc GR
C7A C 0.3311(2) -0.92123(15) -0.12345(8) 0.0209(5) Uani 1 d .
H7AA H 0.4033 -0.9039 -0.1412 0.025 Uiso 1 calc R
H7AB H 0.3528 -0.9113 -0.0931 0.025 Uiso 1 calc R
C9A C 0.3680(2) -1.04616(14) -0.17065(8) 0.0185(5) Uani 1 d .
H9A H 0.4510 -1.0210 -0.1770 0.022 Uiso 1 calc R
C1 C -0.0695(2) -0.66692(14) -0.14926(8) 0.0164(4) Uani 1 d .
C5 C 0.0852(2) -0.67192(14) -0.21115(8) 0.0181(5) Uani 1 d .
C10A C 0.3881(3) -1.13596(15) -0.17158(8) 0.0236(5) Uani 1 d .
H10A H 0.4753 -1.1521 -0.1641 0.028 Uiso 1 calc R
H10B H 0.3249 -1.1648 -0.1545 0.028 Uiso 1 calc R
C4' C -0.3838(2) -0.37289(14) -0.13773(8) 0.0190(5) Uani 1 d .
C8B C -0.2124(3) -1.08574(14) -0.09599(9) 0.0222(5) Uani 1 d .
C8 C 0.1714(3) -0.63145(15) -0.24058(9) 0.0235(5) Uani 1 d .
H8A H 0.2169 -0.6612 -0.2609 0.028 Uiso 1 calc R
C4A C 0.2132(2) -0.86914(13) -0.22148(7) 0.0165(5) Uani 1 d .
C14B C -0.0084(3) -0.95939(18) 0.01883(9) 0.0296(6) Uani 1 d .
H14A H 0.0109 -0.9851 0.0460 0.044 Uiso 1 calc GR
H14B H -0.0093 -0.9036 0.0232 0.044 Uiso 1 calc GR
H14C H 0.0563 -0.9726 -0.0024 0.044 Uiso 1 calc GR
C15B C -0.2864(2) -0.86035(14) -0.18332(8) 0.0190(5) Uani 1 d .
H15A H -0.2307 -0.8432 -0.2065 0.028 Uiso 1 calc GR
H15B H -0.3550 -0.8231 -0.1794 0.028 Uiso 1 calc GR
H15C H -0.3224 -0.9106 -0.1906 0.028 Uiso 1 calc GR
C15 C -0.2102(3) -0.64232(16) -0.03532(8) 0.0233(5) Uani 1 d .
H15 H -0.2856 -0.6156 -0.0426 0.028 Uiso 1 calc R
C3A C 0.2017(2) -0.93108(14) -0.25737(7) 0.0188(5) Uani 1 d .
H3AA H 0.2133 -0.9055 -0.2855 0.023 Uiso 1 calc R
H3AB H 0.1148 -0.9524 -0.2567 0.023 Uiso 1 calc R
C11' C -0.7527(2) -0.35468(14) -0.13065(10) 0.0246(5) Uani 1 d .
C12A C 0.2522(3) -1.05082(17) -0.09918(9) 0.0277(6) Uani 1 d .
H12A H 0.2435 -1.1048 -0.1025 0.033 Uiso 1 calc R
H12B H 0.2190 -1.0261 -0.0745 0.033 Uiso 1 calc R
C13B C -0.2463(3) -0.96463(18) 0.03492(9) 0.0297(6) Uani 1 d .
H13A H -0.2504 -0.9087 0.0380 0.045 Uiso 1 calc GR
H13B H -0.2279 -0.9880 0.0628 0.045 Uiso 1 calc GR
H13C H -0.3278 -0.9838 0.0243 0.045 Uiso 1 calc GR
C3 C -0.0069(2) -0.79201(13) -0.18241(8) 0.0160(4) Uani 1 d .
C10 C -0.1174(2) -0.65519(13) -0.06708(8) 0.0173(5) Uani 1 d .
C1B C -0.1706(2) -0.96234(14) -0.04559(8) 0.0191(5) Uani 1 d .
H1B H -0.0890 -0.9593 -0.0618 0.023 Uiso 1 calc R
C14 C -0.1928(3) -0.66865(17) 0.00743(9) 0.0292(6) Uani 1 d .
H14 H -0.2565 -0.6593 0.0283 0.035 Uiso 1 calc R
C2A C 0.2986(3) -0.99985(14) -0.25419(8) 0.0202(5) Uani 1 d .
H2AA H 0.2895 -1.0311 -0.2805 0.024 Uiso 1 calc R
H2AB H 0.3850 -0.9777 -0.2546 0.024 Uiso 1 calc R
C10B C -0.1502(3) -1.07294(15) -0.01297(9) 0.0261(6) Uani 1 d .
H10C H -0.0678 -1.0963 -0.0206 0.031 Uiso 1 calc R
H10D H -0.1984 -1.1064 0.0068 0.031 Uiso 1 calc R
C16' C -0.8056(3) -0.30286(17) -0.10026(11) 0.0349(7) Uani 1 d .
H16' H -0.7616 -0.2920 -0.0744 0.042 Uiso 1 calc R
C3' C -0.5152(3) -0.33691(15) -0.14391(9) 0.0247(5) Uani 1 d .
H3'A H -0.5328 -0.3313 -0.1749 0.030 Uiso 1 calc R
H3'B H -0.5165 -0.2850 -0.1309 0.030 Uiso 1 calc R
C15A C 0.3530(2) -0.84029(15) -0.21731(9) 0.0220(5) Uani 1 d .
H15D H 0.3568 -0.7981 -0.1965 0.033 Uiso 1 calc GR
H15E H 0.3828 -0.8220 -0.2453 0.033 Uiso 1 calc GR
H15F H 0.4070 -0.8826 -0.2075 0.033 Uiso 1 calc GR
C11B C -0.1399(3) -0.98595(15) 0.00259(8) 0.0231(5) Uani 1 d .
C3B C -0.3009(2) -0.89159(13) -0.10421(8) 0.0165(4) Uani 1 d .
H3BA H -0.3308 -0.9443 -0.1106 0.020 Uiso 1 calc R
H3BB H -0.3758 -0.8574 -0.1055 0.020 Uiso 1 calc R
C12B C -0.2988(3) -1.13720(17) -0.10991(10) 0.0334(6) Uani 1 d .
H12C H -0.3714 -1.1481 -0.0930 0.040 Uiso 1 calc R
H12D H -0.2869 -1.1624 -0.1366 0.040 Uiso 1 calc R
C7B C -0.0934(3) -1.06887(13) -0.12335(9) 0.0215(5) Uani 1 d .
H7BA H -0.0674 -1.1171 -0.1377 0.026 Uiso 1 calc R
H7BB H -0.0238 -1.0536 -0.1039 0.026 Uiso 1 calc R
C2B C -0.2509(2) -0.89097(14) -0.05685(8) 0.0193(5) Uani 1 d .
H2BA H -0.1991 -0.8442 -0.0524 0.023 Uiso 1 calc R
H2BB H -0.3241 -0.8883 -0.0371 0.023 Uiso 1 calc R
C13 C -0.0828(3) -0.70805(16) 0.01896(9) 0.0301(6) Uani 1 d .
H13 H -0.0709 -0.7252 0.0476 0.036 Uiso 1 calc R
C11A C 0.3607(3) -1.13646(15) -0.22119(8) 0.0239(5) Uani 1 d .
C11 C -0.0064(3) -0.69534(15) -0.05520(9) 0.0256(5) Uani 1 d .
H11 H 0.0575 -0.7046 -0.0760 0.031 Uiso 1 calc R
C14' C -0.9896(3) -0.28391(17) -0.14674(17) 0.0537(12) Uani 1 d .
H14' H -1.0684 -0.2597 -0.1525 0.064 Uiso 1 calc R
C14A C 0.2764(4) -1.20139(16) -0.23872(11) 0.0378(7) Uani 1 d .
H14D H 0.2544 -1.1905 -0.2686 0.057 Uiso 1 calc GR
H14E H 0.1988 -1.2048 -0.2216 0.057 Uiso 1 calc GR
H14F H 0.3223 -1.2503 -0.2371 0.057 Uiso 1 calc GR
C2' C -0.6196(2) -0.38721(13) -0.12304(8) 0.0195(5) Uani 1 d .
H2' H -0.6039 -0.3899 -0.0915 0.023 Uiso 1 calc R
C13A C 0.4864(3) -1.13036(18) -0.24718(10) 0.0358(7) Uani 1 d .
H13D H 0.5393 -1.0896 -0.2350 0.054 Uiso 1 calc GR
H13E H 0.4670 -1.1183 -0.2772 0.054 Uiso 1 calc GR
H13F H 0.5318 -1.1794 -0.2457 0.054 Uiso 1 calc GR
C15' C -0.9247(3) -0.26731(17) -0.10865(15) 0.0482(10) Uani 1 d .
H15' H -0.9599 -0.2325 -0.0885 0.058 Uiso 1 calc R
C12' C -0.8198(3) -0.37160(16) -0.16884(12) 0.0351(7) Uani 1 d .
H12' H -0.7852 -0.4064 -0.1891 0.042 Uiso 1 calc R
C13' C -0.9385(3) -0.33655(18) -0.17676(16) 0.0495(10) Uani 1 d .
H13' H -0.9838 -0.3483 -0.2022 0.059 Uiso 1 calc R

loop_
_atom_site_aniso_label
_atom_site_aniso_U_11
_atom_site_aniso_U_22
_atom_site_aniso_U_33
_atom_site_aniso_U_23
_atom_site_aniso_U_13
_atom_site_aniso_U_12
Cl1 0.0721(6) 0.0476(5) 0.0547(5) -0.0061(4) 0.0157(5) 0.0013(5)
Cl2 0.0628(7) 0.0923(9) 0.0805(8) 0.0099(7) -0.0078(6) 0.0194(6)
Cl3 0.1034(10) 0.0745(7) 0.0654(6) -0.0098(6) -0.0214(7) -0.0423(7)
C1"' 0.053(2) 0.056(2) 0.0336(16) -0.0067(15) -0.0004(15) -0.0193(18)
O7 0.0176(8) 0.0140(8) 0.0243(8) 0.0005(7) -0.0020(7) 0.0035(7)
O8 0.0157(8) 0.0100(7) 0.0363(10) -0.0004(7) -0.0013(7) 0.0023(6)
O1 0.0249(9) 0.0133(8) 0.0180(8) 0.0021(6) 0.0033(7) 0.0038(7)
O5 0.0179(8) 0.0092(7) 0.0321(9) 0.0002(7) -0.0014(7) 0.0002(6)
O3 0.0282(10) 0.0104(8) 0.0339(10) 0.0030(7) 0.0086(8) 0.0001(7)
O4 0.0160(7) 0.0100(7) 0.0195(7) -0.0004(6) 0.0017(6) 0.0002(6)
C9' 0.0178(11) 0.0153(11) 0.0157(11) -0.0014(8) -0.0004(9) -0.0006(9)
C5' 0.0193(11) 0.0141(11) 0.0151(10) 0.0002(9) 0.0011(9) 0.0030(9)
O6 0.0226(9) 0.0126(8) 0.0437(11) 0.0026(8) 0.0043(8) 0.0010(7)
O2 0.0346(10) 0.0175(9) 0.0321(10) 0.0066(7) 0.0052(8) -0.0038(8)
C8' 0.0223(12) 0.0127(10) 0.0173(10) -0.0017(9) 0.0024(9) 0.0009(9)
C10' 0.0188(11) 0.0146(11) 0.0140(10) 0.0010(8) 0.0001(9) 0.0048(9)
C8A 0.0177(11) 0.0241(12) 0.0181(11) -0.0015(10) -0.0075(9) 0.0070(9)
C6A 0.0183(11) 0.0174(11) 0.0195(11) -0.0050(9) 0.0004(9) 0.0037(9)
C6' 0.0191(11) 0.0147(10) 0.0124(10) -0.0015(8) 0.0011(9) 0.0013(9)
C7' 0.0196(11) 0.0138(10) 0.0166(10) -0.0008(8) 0.0005(9) 0.0028(9)
C5A 0.0166(11) 0.0105(10) 0.0174(10) -0.0017(8) 0.0001(9) 0.0016(9)
C7 0.0157(11) 0.0107(10) 0.0145(10) -0.0017(8) -0.0012(9) 0.0018(8)
C12 0.0355(15) 0.0223(12) 0.0338(14) -0.0031(11) -0.0149(13) 0.0105(12)
C1A 0.0196(11) 0.0130(10) 0.0167(10) -0.0010(8) 0.0012(9) 0.0029(9)
C6 0.0191(11) 0.0115(10) 0.0233(12) 0.0029(9) -0.0022(10) 0.0026(9)
C9 0.0136(10) 0.0101(10) 0.0257(12) 0.0004(9) 0.0004(9) -0.0001(8)
C4B 0.0171(10) 0.0082(9) 0.0190(10) -0.0013(8) -0.0020(9) -0.0014(9)
C9B 0.0202(12) 0.0155(11) 0.0267(12) 0.0030(10) -0.0023(10) -0.0030(10)
C2 0.0129(10) 0.0148(11) 0.0171(10) 0.0021(9) -0.0033(9) 0.0031(9)
C4 0.0172(11) 0.0161(11) 0.0174(11) 0.0001(9) -0.0007(9) 0.0046(9)
C6B 0.0231(12) 0.0104(10) 0.0217(11) -0.0021(9) 0.0021(10) 0.0015(9)
C5B 0.0152(10) 0.0103(10) 0.0188(10) 0.0004(8) -0.0001(9) 0.0007(9)
C17' 0.0174(11) 0.0170(11) 0.0252(12) -0.0022(9) 0.0003(9) 0.0026(9)
C7A 0.0178(11) 0.0259(13) 0.0191(11) -0.0061(10) -0.0041(9) 0.0029(10)
C9A 0.0179(11) 0.0170(11) 0.0205(11) 0.0002(9) -0.0010(9) 0.0041(9)
C1 0.0146(11) 0.0134(10) 0.0213(11) 0.0007(9) -0.0017(9) 0.0031(9)
C5 0.0163(11) 0.0148(11) 0.0233(11) 0.0023(9) -0.0013(9) 0.0031(9)
C10A 0.0301(13) 0.0171(11) 0.0237(12) 0.0002(9) -0.0022(10) 0.0079(10)
C4' 0.0199(12) 0.0129(11) 0.0241(12) 0.0003(9) 0.0036(9) -0.0001(9)
C8B 0.0274(13) 0.0125(10) 0.0268(12) 0.0050(9) -0.0030(11) -0.0025(10)
C8 0.0249(13) 0.0220(12) 0.0236(12) 0.0040(10) 0.0001(10) 0.0015(10)
C4A 0.0192(11) 0.0118(10) 0.0185(11) 0.0007(9) 0.0014(9) 0.0038(9)
C14B 0.0299(14) 0.0334(14) 0.0256(13) 0.0023(11) -0.0058(11) -0.0028(12)
C15B 0.0173(11) 0.0183(11) 0.0214(11) 0.0017(9) -0.0035(9) 0.0020(9)
C15 0.0208(11) 0.0256(12) 0.0235(12) -0.0027(10) -0.0035(10) 0.0005(10)
C3A 0.0243(12) 0.0175(11) 0.0147(10) 0.0018(9) 0.0018(9) 0.0022(10)
C11' 0.0193(12) 0.0129(11) 0.0416(15) 0.0097(10) 0.0036(11) 0.0011(9)
C12A 0.0310(14) 0.0311(14) 0.0209(12) 0.0019(11) 0.0010(11) 0.0071(12)
C13B 0.0337(14) 0.0347(14) 0.0207(12) 0.0058(11) -0.0004(11) -0.0032(12)
C3 0.0142(10) 0.0129(10) 0.0210(11) 0.0012(9) -0.0034(9) 0.0008(9)
C10 0.0182(11) 0.0080(10) 0.0256(12) -0.0025(9) -0.0029(9) -0.0027(9)
C1B 0.0202(11) 0.0176(11) 0.0194(11) 0.0012(9) -0.0023(9) -0.0023(10)
C14 0.0308(14) 0.0338(14) 0.0228(12) -0.0034(11) -0.0001(11) -0.0092(12)
C2A 0.0262(12) 0.0173(11) 0.0171(11) -0.0012(9) 0.0039(10) 0.0041(10)
C10B 0.0330(14) 0.0196(12) 0.0257(13) 0.0061(10) -0.0041(12) -0.0029(11)
C16' 0.0357(16) 0.0201(13) 0.0490(17) 0.0080(12) 0.0126(14) 0.0109(12)
C3' 0.0249(13) 0.0127(11) 0.0363(14) 0.0054(10) 0.0012(11) 0.0031(10)
C15A 0.0207(12) 0.0188(11) 0.0264(12) 0.0005(10) 0.0037(10) -0.0007(10)
C11B 0.0280(13) 0.0197(12) 0.0217(12) 0.0060(9) -0.0052(10) -0.0019(10)
C3B 0.0151(10) 0.0115(10) 0.0228(11) -0.0003(9) -0.0027(9) 0.0009(8)
C12B 0.0349(15) 0.0289(14) 0.0364(15) -0.0057(12) 0.0058(13) -0.0144(12)
C7B 0.0252(12) 0.0090(10) 0.0302(13) 0.0001(9) -0.0012(11) 0.0018(9)
C2B 0.0212(12) 0.0143(11) 0.0223(11) -0.0001(9) 0.0007(10) 0.0000(9)
C13 0.0451(16) 0.0229(13) 0.0223(12) -0.0004(10) -0.0128(12) -0.0035(12)
C11A 0.0328(14) 0.0153(11) 0.0238(12) -0.0005(10) 0.0002(11) 0.0060(11)
C11 0.0259(13) 0.0232(12) 0.0277(13) -0.0066(10) -0.0044(11) 0.0062(11)
C14' 0.0135(13) 0.0176(14) 0.130(4) 0.0237(19) -0.0039(19) 0.0000(11)
C14A 0.0541(19) 0.0155(12) 0.0438(17) -0.0062(12) -0.0161(15) 0.0048(13)
C2' 0.0202(12) 0.0115(10) 0.0268(12) 0.0012(9) 0.0015(10) 0.0029(9)
C13A 0.0412(17) 0.0318(15) 0.0345(15) 0.0003(12) 0.0096(13) 0.0205(13)
C15' 0.0329(17) 0.0208(14) 0.091(3) 0.0162(16) 0.0318(19) 0.0127(13)
C12' 0.0278(15) 0.0146(12) 0.063(2) 0.0027(13) -0.0107(14) -0.0022(11)
C13' 0.0304(16) 0.0168(13) 0.101(3) 0.0142(16) -0.0276(19) -0.0061(12)

loop_
_atom_type_symbol
_atom_type_description
_atom_type_scat_dispersion_real
_atom_type_scat_dispersion_imag
_atom_type_scat_source
C C 0.0181 0.0091 'International Tables Vol C Tables 4.2.6.8 and 6.1.1.4'
H H 0.0000 0.0000 'International Tables Vol C Tables 4.2.6.8 and 6.1.1.4'
Cl Cl 0.3639 0.7018 'International Tables Vol C Tables 4.2.6.8 and 6.1.1.4'
O O 0.0492 0.0322 'International Tables Vol C Tables 4.2.6.8 and 6.1.1.4'

loop_
_geom_angle_atom_site_label_1
_geom_angle_atom_site_label_2
_geom_angle_atom_site_label_3
_geom_angle
Cl1 C1"' Cl3 110.1(2)
Cl1 C1"' H1"' 108.8
Cl2 C1"' Cl1 109.4(2)
Cl2 C1"' Cl3 110.9(2)
Cl2 C1"' H1"' 108.8
Cl3 C1"' H1"' 108.8
C10' O7 C2' 114.32(18)
C8' O8 H8 109.5
C4 O1 C4A 117.43(17)
C6' O5 H5 109.5
C6 O3 H3 109.5
C2 O4 C4B 116.90(17)
C8' C9' C17' 120.7(2)
C10' C9' C8' 117.0(2)
C10' C9' C17' 122.3(2)
C10' C5' C6' 119.2(2)
C10' C5' C4' 120.6(2)
C6' C5' C4' 120.1(2)
O8 C8' C9' 113.7(2)
O8 C8' C7' 122.1(2)
C7' C8' C9' 124.1(2)
O7 C10' C9' 117.4(2)
O7 C10' C5' 120.8(2)
C9' C10' C5' 121.8(2)
C9A C8A C7A 118.1(2)
C12A C8A C7A 119.7(2)
C12A C8A C9A 122.1(2)
H6AA C6A H6AB 107.7
C5A C6A H6AA 108.9
C5A C6A H6AB 108.9
C5A C6A C7A 113.29(19)
C7A C6A H6AA 108.9
C7A C6A H6AB 108.9
O5 C6' C5' 120.0(2)
O5 C6' C7' 118.9(2)
C7' C6' C5' 121.1(2)
C8' C7' C9 125.0(2)
C6' C7' C8' 116.8(2)
C6' C7' C9 118.2(2)
C6A C5A H5A 106.3
C6A C5A C7 113.78(18)
C6A C5A C4A 115.58(19)
C7 C5A H5A 106.3
C7 C5A C4A 107.88(18)
C4A C5A H5A 106.3
C5A C7 H7 107.7
C5B C7 C5A 115.06(18)
C5B C7 H7 107.7
C3 C7 C5A 105.28(18)
C3 C7 H7 107.7
C3 C7 C5B 113.18(19)
C13 C12 H12 119.8
C13 C12 C11 120.5(3)
C11 C12 H12 119.8
C9A C1A H1A 108.5
C2A C1A H1A 108.5
C2A C1A C9A 125.6(2)
C2A C1A C11A 115.95(19)
C11A C1A H1A 108.5
C11A C1A C9A 87.64(18)
O3 C6 C1 117.4(2)
O3 C6 C5 119.6(2)
C1 C6 C5 123.0(2)
C7' C9 H9 103.4
C7' C9 C10 114.3(2)
C1 C9 C7' 116.6(2)
C1 C9 H9 103.4
C1 C9 C10 113.63(18)
C10 C9 H9 103.4
O4 C4B C5B 107.64(17)
O4 C4B C15B 108.78(18)
O4 C4B C3B 102.49(17)
C15B C4B C5B 112.51(19)
C15B C4B C3B 108.39(19)
C3B C4B C5B 116.36(18)
C8B C9B H9B 109.4
C8B C9B C1B 120.5(2)
C8B C9B C10B 118.6(2)
C1B C9B H9B 109.4
C1B C9B C10B 87.50(18)
C10B C9B H9B 109.4
O4 C2 C1 118.6(2)
O4 C2 C3 119.3(2)
C3 C2 C1 122.1(2)
O1 C4 C5 120.2(2)
O1 C4 C3 118.7(2)
C3 C4 C5 121.1(2)
H6BA C6B H6BB 106.9
C5B C6B H6BA 107.3
C5B C6B H6BB 107.3
C7B C6B H6BA 107.3
C7B C6B H6BB 107.3
C7B C6B C5B 120.0(2)
C7 C5B C4B 108.69(18)
C7 C5B C6B 109.00(18)
C7 C5B H5B 108.0
C4B C5B C6B 114.99(19)
C4B C5B H5B 108.0
C6B C5B H5B 108.0
C9' C17' H17A 109.5
C9' C17' H17B 109.5
C9' C17' H17C 109.5
H17A C17' H17B 109.5
H17A C17' H17C 109.5
H17B C17' H17C 109.5
C8A C7A C6A 112.9(2)
C8A C7A H7AA 109.0
C8A C7A H7AB 109.0
C6A C7A H7AA 109.0
C6A C7A H7AB 109.0
H7AA C7A H7AB 107.8
C8A C9A C1A 124.1(2)
C8A C9A H9A 108.2
C8A C9A C10A 118.9(2)
C1A C9A H9A 108.2
C10A C9A C1A 87.18(18)
C10A C9A H9A 108.2
C6 C1 C9 118.0(2)
C6 C1 C2 116.2(2)
C2 C1 C9 125.6(2)
C6 C5 C8 120.8(2)
C4 C5 C6 117.2(2)
C4 C5 C8 121.9(2)
C9A C10A H10A 113.7
C9A C10A H10B 113.7
H10A C10A H10B 110.9
C11A C10A C9A 89.93(18)
C11A C10A H10A 113.7
C11A C10A H10B 113.7
C5' C4' C3' 115.7(2)
O6 C4' C5' 123.4(2)
O6 C4' C3' 120.9(2)
C9B C8B C7B 119.4(2)
C12B C8B C9B 120.8(3)
C12B C8B C7B 119.8(2)
O2 C8 C5 124.2(2)
O2 C8 H8A 117.9
C5 C8 H8A 117.9
O1 C4A C5A 111.22(18)
O1 C4A C3A 105.08(18)
O1 C4A C15A 102.27(18)
C3A C4A C5A 109.73(19)
C3A C4A C15A 110.8(2)
C15A C4A C5A 116.9(2)
H14A C14B H14B 109.5
H14A C14B H14C 109.5
H14B C14B H14C 109.5
C11B C14B H14A 109.5
C11B C14B H14B 109.5
C11B C14B H14C 109.5
C4B C15B H15A 109.5
C4B C15B H15B 109.5
C4B C15B H15C 109.5
H15A C15B H15B 109.5
H15A C15B H15C 109.5
H15B C15B H15C 109.5
C10 C15 H15 119.4
C10 C15 C14 121.2(3)
C14 C15 H15 119.4
C4A C3A H3AA 108.4
C4A C3A H3AB 108.4
C4A C3A C2A 115.4(2)
H3AA C3A H3AB 107.5
C2A C3A H3AA 108.4
C2A C3A H3AB 108.4
C16' C11' C2' 119.4(3)
C12' C11' C16' 119.7(3)
C12' C11' C2' 120.8(3)
C8A C12A H12A 120.0
C8A C12A H12B 120.0
H12A C12A H12B 120.0
H13A C13B H13B 109.5
H13A C13B H13C 109.5
H13B C13B H13C 109.5
C11B C13B H13A 109.5
C11B C13B H13B 109.5
C11B C13B H13C 109.5
C2 C3 C7 123.5(2)
C4 C3 C7 116.1(2)
C4 C3 C2 120.1(2)
C15 C10 C9 121.4(2)
C15 C10 C11 118.0(2)
C11 C10 C9 120.1(2)
C9B C1B H1B 108.4
C9B C1B C11B 89.26(18)
C11B C1B H1B 108.4
C2B C1B C9B 118.5(2)
C2B C1B H1B 108.4
C2B C1B C11B 122.3(2)
C15 C14 H14 119.8
C13 C14 C15 120.5(3)
C13 C14 H14 119.8
C1A C2A C3A 119.3(2)
C1A C2A H2AA 107.5
C1A C2A H2AB 107.5
C3A C2A H2AA 107.5
C3A C2A H2AB 107.5
H2AA C2A H2AB 107.0
C9B C10B H10C 113.8
C9B C10B H10D 113.8
C9B C10B C11B 88.82(18)
H10C C10B H10D 111.1
C11B C10B H10C 113.8
C11B C10B H10D 113.8
C11' C16' H16' 120.0
C11' C16' C15' 119.9(3)
C15' C16' H16' 120.0
C4' C3' H3'A 109.4
C4' C3' H3'B 109.4
C4' C3' C2' 111.1(2)
H3'A C3' H3'B 108.0
C2' C3' H3'A 109.4
C2' C3' H3'B 109.4
C4A C15A H15D 109.5
C4A C15A H15E 109.5
C4A C15A H15F 109.5
H15D C15A H15E 109.5
H15D C15A H15F 109.5
H15E C15A H15F 109.5
C14B C11B C13B 111.4(2)
C14B C11B C1B 114.5(2)
C14B C11B C10B 116.4(2)
C13B C11B C1B 113.8(2)
C13B C11B C10B 112.0(2)
C1B C11B C10B 86.75(18)
C4B C3B H3BA 107.6
C4B C3B H3BB 107.6
C4B C3B C2B 118.7(2)
H3BA C3B H3BB 107.1
C2B C3B H3BA 107.6
C2B C3B H3BB 107.6
C8B C12B H12C 120.0
C8B C12B H12D 120.0
H12C C12B H12D 120.0
C6B C7B H7BA 108.4
C6B C7B H7BB 108.4
C8B C7B C6B 115.7(2)
C8B C7B H7BA 108.4
C8B C7B H7BB 108.4
H7BA C7B H7BB 107.4
C1B C2B C3B 113.17(19)
C1B C2B H2BA 108.9
C1B C2B H2BB 108.9
C3B C2B H2BA 108.9
C3B C2B H2BB 108.9
H2BA C2B H2BB 107.8
C12 C13 H13 120.5
C14 C13 C12 119.1(2)
C14 C13 H13 120.5
C10A C11A C1A 88.10(18)
C14A C11A C1A 115.0(2)
C14A C11A C10A 117.4(2)
C14A C11A C13A 110.9(2)
C13A C11A C1A 113.0(2)
C13A C11A C10A 110.7(2)
C12 C11 H11 119.6
C10 C11 C12 120.8(3)
C10 C11 H11 119.6
C15' C14' H14' 119.8
C15' C14' C13' 120.5(3)
C13' C14' H14' 119.8
C11A C14A H14D 109.5
C11A C14A H14E 109.5
C11A C14A H14F 109.5
H14D C14A H14E 109.5
H14D C14A H14F 109.5
H14E C14A H14F 109.5
O7 C2' C11' 108.8(2)
O7 C2' C3' 109.5(2)
O7 C2' H2' 108.8
C11' C2' C3' 112.2(2)
C11' C2' H2' 108.8
C3' C2' H2' 108.8
C11A C13A H13D 109.5
C11A C13A H13E 109.5
C11A C13A H13F 109.5
H13D C13A H13E 109.5
H13D C13A H13F 109.5
H13E C13A H13F 109.5
C16' C15' H15' 120.1
C14' C15' C16' 119.8(3)
C14' C15' H15' 120.1
C11' C12' H12' 120.0
C13' C12' C11' 120.0(3)
C13' C12' H12' 120.0
C14' C13' H13' 120.0
C12' C13' C14' 120.0(4)
C12' C13' H13' 120.0

loop_
_geom_bond_atom_site_label_1
_geom_bond_atom_site_label_2
_geom_bond_distance
Cl1 C1"' 1.752(4)
Cl2 C1"' 1.751(4)
Cl3 C1"' 1.753(4)
C1"' H1"' 0.9800
O7 C10' 1.373(3)
O7 C2' 1.440(3)
O8 H8 0.8200
O8 C8' 1.351(3)
O1 C4 1.359(3)
O1 C4A 1.499(3)
O5 H5 0.8200
O5 C6' 1.340(3)
O3 H3 0.8200
O3 C6 1.345(3)
O4 C4B 1.492(3)
O4 C2 1.365(3)
C9' C8' 1.407(3)
C9' C10' 1.380(3)
C9' C17' 1.504(3)
C5' C10' 1.410(3)
C5' C6' 1.410(3)
C5' C4' 1.453(3)
O6 C4' 1.227(3)
O2 C8 1.233(3)
C8' C7' 1.403(3)
C8A C7A 1.520(3)
C8A C9A 1.513(3)
C8A C12A 1.333(4)
C6A H6AA 0.9700
C6A H6AB 0.9700
C6A C5A 1.540(3)
C6A C7A 1.549(3)
C6' C7' 1.401(3)
C7' C9 1.530(3)
C5A H5A 0.9800
C5A C7 1.556(3)
C5A C4A 1.558(3)
C7 H7 0.9800
C7 C5B 1.539(3)
C7 C3 1.493(3)
C12 H12 0.9300
C12 C13 1.385(4)
C12 C11 1.392(4)
C1A H1A 0.9800
C1A C9A 1.588(3)
C1A C2A 1.523(3)
C1A C11A 1.564(3)
C6 C1 1.402(3)
C6 C5 1.419(3)
C9 H9 0.9800
C9 C1 1.526(3)
C9 C10 1.543(3)
C4B C5B 1.549(3)
C4B C15B 1.526(3)
C4B C3B 1.532(3)
C9B H9B 0.9800
C9B C8B 1.500(4)
C9B C1B 1.544(3)
C9B C10B 1.555(3)
C2 C1 1.408(3)
C2 C3 1.389(3)
C4 C5 1.411(3)
C4 C3 1.371(3)
C6B H6BA 0.9700
C6B H6BB 0.9700
C6B C5B 1.552(3)
C6B C7B 1.546(3)
C5B H5B 0.9800
C17' H17A 0.9600
C17' H17B 0.9600
C17' H17C 0.9600
C7A H7AA 0.9700
C7A H7AB 0.9700
C9A H9A 0.9800
C9A C10A 1.545(3)
C5 C8 1.442(4)
C10A H10A 0.9700
C10A H10B 0.9700
C10A C11A 1.543(3)
C4' C3' 1.503(3)
C8B C12B 1.322(4)
C8B C7B 1.516(4)
C8 H8A 0.9300
C4A C3A 1.527(3)
C4A C15A 1.533(3)
C14B H14A 0.9600
C14B H14B 0.9600
C14B H14C 0.9600
C14B C11B 1.517(4)
C15B H15A 0.9600
C15B H15B 0.9600
C15B H15C 0.9600
C15 H15 0.9300
C15 C10 1.383(4)
C15 C14 1.393(4)
C3A H3AA 0.9700
C3A H3AB 0.9700
C3A C2A 1.546(3)
C11' C16' 1.394(4)
C11' C2' 1.501(3)
C11' C12' 1.389(4)
C12A H12A 0.9300
C12A H12B 0.9300
C13B H13A 0.9600
C13B H13B 0.9600
C13B H13C 0.9600
C13B C11B 1.523(4)
C10 C11 1.385(4)
C1B H1B 0.9800
C1B C11B 1.559(3)
C1B C2B 1.513(3)
C14 H14 0.9300
C14 C13 1.367(4)
C2A H2AA 0.9700
C2A H2AB 0.9700
C10B H10C 0.9700
C10B H10D 0.9700
C10B C11B 1.561(4)
C16' H16' 0.9300
C16' C15' 1.397(5)
C3' H3'A 0.9700
C3' H3'B 0.9700
C3' C2' 1.520(3)
C15A H15D 0.9600
C15A H15E 0.9600
C15A H15F 0.9600
C3B H3BA 0.9700
C3B H3BB 0.9700
C3B C2B 1.537(3)
C12B H12C 0.9300
C12B H12D 0.9300
C7B H7BA 0.9700
C7B H7BB 0.9700
C2B H2BA 0.9700
C2B H2BB 0.9700
C13 H13 0.9300
C11A C14A 1.507(4)
C11A C13A 1.527(4)
C11 H11 0.9300
C14' H14' 0.9300
C14' C15' 1.374(6)
C14' C13' 1.388(6)
C14A H14D 0.9600
C14A H14E 0.9600
C14A H14F 0.9600
C2' H2' 0.9800
C13A H13D 0.9600
C13A H13E 0.9600
C13A H13F 0.9600
C15' H15' 0.9300
C12' H12' 0.9300
C12' C13' 1.386(4)
C13' H13' 0.9300

loop_
_geom_torsion_atom_site_label_1
_geom_torsion_atom_site_label_2
_geom_torsion_atom_site_label_3
_geom_torsion_atom_site_label_4
_geom_torsion
O8 C8' C7' C6' -178.3(2)
O8 C8' C7' C9 0.1(4)
O1 C4 C5 C6 -177.4(2)
O1 C4 C5 C8 -1.4(4)
O1 C4 C3 C7 6.7(3)
O1 C4 C3 C2 -179.0(2)
O1 C4A C3A C2A 161.23(19)
O5 C6' C7' C8' 179.9(2)
O5 C6' C7' C9 1.4(3)
O3 C6 C1 C9 -7.4(3)
O3 C6 C1 C2 178.2(2)
O3 C6 C5 C4 177.0(2)
O3 C6 C5 C8 0.9(4)
O4 C4B C5B C7 -60.8(2)
O4 C4B C5B C6B 176.70(18)
O4 C4B C3B C2B -56.4(2)
O4 C2 C1 C6 -175.2(2)
O4 C2 C1 C9 10.9(3)
O4 C2 C3 C7 -9.8(3)
O4 C2 C3 C4 176.3(2)
C9' C8' C7' C6' -1.0(3)
C9' C8' C7' C9 177.4(2)
C5' C6' C7' C8' 1.2(3)
C5' C6' C7' C9 -177.3(2)
C5' C4' C3' C2' 26.2(3)
O6 C4' C3' C2' -154.7(2)
C8' C9' C10' O7 -177.5(2)
C8' C9' C10' C5' 2.0(3)
C8' C7' C9 C1 68.7(3)
C8' C7' C9 C10 -67.1(3)
C10' O7 C2' C11' -179.81(19)
C10' O7 C2' C3' 57.2(3)
C10' C9' C8' O8 176.9(2)
C10' C9' C8' C7' -0.5(4)
C10' C5' C6' O5 -178.5(2)
C10' C5' C6' C7' 0.2(3)
C10' C5' C4' O6 -174.8(2)
C10' C5' C4' C3' 4.2(3)
C8A C9A C10A C11A 148.0(2)
C6A C5A C7 C5B -60.3(3)
C6A C5A C7 C3 65.0(2)
C6A C5A C4A O1 -98.0(2)
C6A C5A C4A C3A 146.2(2)
C6A C5A C4A C15A 18.9(3)
C6' C5' C10' O7 177.6(2)
C6' C5' C10' C9' -1.9(3)
C6' C5' C4' O6 2.1(4)
C6' C5' C4' C3' -178.8(2)
C6' C7' C9 C1 -112.9(2)
C6' C7' C9 C10 111.3(2)
C7' C9 C1 C6 90.9(3)
C7' C9 C1 C2 -95.3(3)
C7' C9 C10 C15 -11.3(3)
C7' C9 C10 C11 176.8(2)
C5A C6A C7A C8A -44.2(3)
C5A C7 C5B C4B 155.71(18)
C5A C7 C5B C6B -78.3(2)
C5A C7 C3 C2 -125.9(2)
C5A C7 C3 C4 48.2(3)
C5A C4A C3A C2A -79.1(3)
C7 C5A C4A O1 30.6(2)
C7 C5A C4A C3A -85.2(2)
C7 C5A C4A C15A 147.56(19)
C1A C9A C10A C11A 20.07(19)
C6 C5 C8 O2 -0.1(4)
C9 C10 C11 C12 172.4(2)
C4B O4 C2 C1 161.5(2)
C4B O4 C2 C3 -20.0(3)
C4B C3B C2B C1B -79.7(3)
C9B C8B C7B C6B -93.6(3)
C9B C1B C11B C14B 138.3(2)
C9B C1B C11B C13B -91.9(2)
C9B C1B C11B C10B 20.7(2)
C9B C1B C2B C3B -54.7(3)
C9B C10B C11B C14B -136.4(2)
C9B C10B C11B C13B 93.8(2)
C9B C10B C11B C1B -20.59(19)
C2 O4 C4B C5B 55.6(2)
C2 O4 C4B C15B -66.5(2)
C2 O4 C4B C3B 178.83(18)
C4 O1 C4A C5A 23.7(3)
C4 O1 C4A C3A 142.4(2)
C4 O1 C4A C15A -101.9(2)
C4 C5 C8 O2 -176.0(3)
C5B C7 C3 C2 0.5(3)
C5B C7 C3 C4 174.6(2)
C5B C4B C3B C2B 60.8(3)
C5B C6B C7B C8B 87.5(3)
C17' C9' C8' O8 -0.4(3)
C17' C9' C8' C7' -177.8(2)
C17' C9' C10' O7 -0.3(3)
C17' C9' C10' C5' 179.3(2)
C7A C8A C9A C1A -90.9(3)
C7A C8A C9A C10A 161.3(2)
C7A C6A C5A C7 154.8(2)
C7A C6A C5A C4A -79.5(3)
C9A C8A C7A C6A 100.6(2)
C9A C1A C2A C3A -91.3(3)
C9A C1A C11A C10A 19.82(19)
C9A C1A C11A C14A 139.3(2)
C9A C1A C11A C13A -91.9(2)
C9A C10A C11A C1A -20.37(19)
C9A C10A C11A C14A -137.7(2)
C9A C10A C11A C13A 93.5(2)
C1 C6 C5 C4 -2.2(4)
C1 C6 C5 C8 -178.4(2)
C1 C9 C10 C15 -148.4(2)
C1 C9 C10 C11 39.6(3)
C1 C2 C3 C7 168.6(2)
C1 C2 C3 C4 -5.3(4)
C5 C6 C1 C9 171.8(2)
C5 C6 C1 C2 -2.5(3)
C5 C4 C3 C7 -174.3(2)
C5 C4 C3 C2 0.0(4)
C4' C5' C10' O7 -5.4(3)
C4' C5' C10' C9' 175.1(2)
C4' C5' C6' O5 4.4(3)
C4' C5' C6' C7' -176.8(2)
C4' C3' C2' O7 -56.3(3)
C4' C3' C2' C11' -177.2(2)
C8B C9B C1B C11B -142.9(2)
C8B C9B C1B C2B 90.2(3)
C8B C9B C10B C11B 144.5(2)
C4A O1 C4 C5 134.7(2)
C4A O1 C4 C3 -46.2(3)
C4A C5A C7 C5B 170.07(18)
C4A C5A C7 C3 -64.6(2)
C4A C3A C2A C1A 64.8(3)
C15B C4B C5B C7 59.0(2)
C15B C4B C5B C6B -63.5(3)
C15B C4B C3B C2B -171.29(19)
C15 C10 C11 C12 0.2(4)
C15 C14 C13 C12 -0.5(4)
C11' C16' C15' C14' 0.4(4)
C11' C12' C13' C14' 0.7(5)
C12A C8A C7A C6A -81.8(3)
C12A C8A C9A C1A 91.6(3)
C12A C8A C9A C10A -16.2(4)
C3 C7 C5B C4B 34.6(2)
C3 C7 C5B C6B 160.62(19)
C3 C2 C1 C6 6.3(3)
C3 C2 C1 C9 -167.5(2)
C3 C4 C5 C6 3.6(4)
C3 C4 C5 C8 179.6(2)
C10 C9 C1 C6 -133.0(2)
C10 C9 C1 C2 40.8(3)
C10 C15 C14 C13 0.0(4)
C1B C9B C8B C12B -152.5(3)
C1B C9B C8B C7B 28.2(3)
C1B C9B C10B C11B 20.79(19)
C14 C15 C10 C9 -171.9(2)
C14 C15 C10 C11 0.2(4)
C2A C1A C9A C8A 96.2(3)
C2A C1A C9A C10A -140.4(2)
C2A C1A C11A C10A 148.7(2)
C2A C1A C11A C14A -91.8(3)
C2A C1A C11A C13A 37.0(3)
C10B C9B C8B C12B 102.2(3)
C10B C9B C8B C7B -77.1(3)
C10B C9B C1B C11B -20.8(2)
C10B C9B C1B C2B -147.7(2)
C16' C11' C2' O7 147.5(2)
C16' C11' C2' C3' -91.1(3)
C16' C11' C12' C13' 0.5(4)
C15A C4A C3A C2A 51.5(3)
C11B C1B C2B C3B -163.7(2)
C3B C4B C5B C7 -175.09(18)
C3B C4B C5B C6B 62.4(3)
C12B C8B C7B C6B 87.1(3)
C7B C6B C5B C7 133.6(2)
C7B C6B C5B C4B -104.1(2)
C2B C1B C11B C14B -97.9(3)
C2B C1B C11B C13B 31.9(3)
C2B C1B C11B C10B 144.5(2)
C13 C12 C11 C10 -0.7(4)
C11A C1A C9A C8A -143.2(2)
C11A C1A C9A C10A -19.80(19)
C11A C1A C2A C3A 161.7(2)
C11 C12 C13 C14 0.9(4)
C2' O7 C10' C9' 152.9(2)
C2' O7 C10' C5' -26.7(3)
C2' C11' C16' C15' 174.9(2)
C2' C11' C12' C13' -175.3(3)
C15' C14' C13' C12' -1.3(5)
C12' C11' C16' C15' -1.0(4)
C12' C11' C2' O7 -36.7(3)
C12' C11' C2' C3' 84.7(3)
C13' C14' C15' C16' 0.8(5)
